data_1539990
loop_
_publ_author_name
'Zanin, I.E.'
'Aleinikova, K.B.'
'Antipin, M.Yu.'

_publ_section_title
;
 Analysis of chemical bonding in the alpha and beta modifications of zinc
 diphosphide from X-ray diffraction data
;
_journal_name_full Kristallografiya
_journal_page_first 232
_journal_page_last 237
_journal_volume 48
_journal_year 2003
_chemical_formula_sum 'P2 Zn'
_chemical_name_systematic 'Zn P2'
_space_group_IT_number 96
_symmetry_space_group_name_Hall 'P 4nw 2abw'
_symmetry_space_group_name_H-M 'P 43 21 2'
_cell_angle_alpha 90
_cell_angle_beta 90
_cell_angle_gamma 90
_cell_formula_units_Z 8
_cell_length_a 5.0661
_cell_length_b 5.0661
_cell_length_c 18.532
_cell_volume 475.631
_citation_journal_id_ASTM KRISAJ
_cod_data_source_file Zanin_KRISAJ_2003_427.cif
_cod_data_source_block P2Zn1
_cod_original_cell_volume 475.6306
_cod_original_formula_sum 'P2 Zn1'
_cod_database_code 1539990

loop_
_symmetry_equiv_pos_as_xyz
x,y,z
-y+1/2,x+1/2,z+3/4
-x,-y,z+1/2
y+1/2,-x+1/2,z+1/4
x+1/2,-y+1/2,-z+1/4
y,x,-z
-x+1/2,y+1/2,-z+3/4
-y,-x,-z+1/2

loop_
_atom_site_label
_atom_site_type_symbol
_atom_site_fract_x
_atom_site_fract_y
_atom_site_fract_z
_atom_site_occupancy
_atom_site_U_iso_or_equiv
P2 P-1 -0.0181 0.00941 0.12401 1 0.0
Zn1 Zn+2 0.13554 -0.34668 0.05028 1 0.0
P1 P-1 -0.19956 0.31763 0.05983 1 0.0
